data_2010108
loop_
_publ_author_name
'Gdaniec, M.'
'Gilski, M.'
'Denisov, G.S.'

_publ_section_title
;
 \g-Resorcylic acid, its monohydrate and its pyridinium complex
;
_journal_issue 10
_journal_name_full 'Acta Crystallographica Section C'
_journal_page_first 1622
_journal_page_last 1626
_journal_paper_doi 10.1107/S0108270194000557
_journal_volume 50
_journal_year 1994
_chemical_formula_moiety 'C7 H6 O4 , H2 O'
_chemical_formula_sum 'C7 H8 O5'
_chemical_formula_weight 172.13
_chemical_name_common '\g-resorcylic acid hydrate'
_chemical_name_systematic
;
2,6-Dihydroxybenzoic Acid Hydrate
;
_space_group_IT_number 62
_symmetry_cell_setting orthorhombic
_symmetry_space_group_name_Hall '-P 2ac 2n'
_symmetry_space_group_name_H-M 'P n m a'
_audit_creation_method SHELXL
_cell_angle_alpha 90.00
_cell_angle_beta 90.00
_cell_angle_gamma 90.00
_cell_formula_units_Z 4
_cell_length_a 6.7780(10)
_cell_length_b 9.4110(10)
_cell_length_c 11.890(2)
_cell_measurement_reflns_used 25
_cell_measurement_temperature 293(2)
_cell_measurement_theta_max 23
_cell_measurement_theta_min 12
_cell_volume 758.44(19)
_computing_cell_refinement 'Kuma KM-4 software (Kuma Diffraction, 1991)'
_computing_data_collection 'Kuma KM-4 software (Kuma Diffraction, 1991)'
_computing_data_reduction 'Kuma KM-4 software (Kuma Diffraction, 1991)'
_computing_molecular_graphics
;Stereochemical Workstation (Siemens
Analytical X-Ray Instruments, Inc., 1989)'
_computing_publication_material   'SHELXL-93 (Sheldrick, 1994)
;
_computing_structure_refinement 'SHELXL-93 (Sheldrick, 1994)'
_computing_structure_solution 'SHELXS-86 (Sheldrick, 1990)'
_diffrn_ambient_temperature 293(2)
_diffrn_measurement_device 'KM-4 diffractometer'
_diffrn_measurement_method '\w/2\q scan'
_diffrn_radiation_monochromator graphite
_diffrn_radiation_source 'X-ray tube'
_diffrn_radiation_type CuK\a
_diffrn_radiation_wavelength 1.54178
_diffrn_reflns_av_R_equivalents 0.0000
_diffrn_reflns_av_sigmaI/netI 0.0123
_diffrn_reflns_limit_h_max 8
_diffrn_reflns_limit_h_min 0
_diffrn_reflns_limit_k_max 11
_diffrn_reflns_limit_k_min 0
_diffrn_reflns_limit_l_max 14
_diffrn_reflns_limit_l_min 0
_diffrn_reflns_number 750
_diffrn_reflns_theta_max 69.94
_diffrn_reflns_theta_min 6.00
_diffrn_standards_decay_% 2
_diffrn_standards_interval_count 100
_diffrn_standards_number 2
_exptl_absorpt_coefficient_mu 1.136
_exptl_absorpt_correction_type none
_exptl_crystal_colour Colourless
_exptl_crystal_density_diffrn 1.507
_exptl_crystal_description 'Transparent prisms'
_exptl_crystal_F_000 360
_exptl_crystal_size_max 0.5
_exptl_crystal_size_mid 0.4
_exptl_crystal_size_min 0.2
_refine_diff_density_max 0.198
_refine_diff_density_min -0.360
_refine_ls_extinction_coef 0.034(3)
_refine_ls_extinction_method SHELXL93
_refine_ls_goodness_of_fit_all 1.164
_refine_ls_goodness_of_fit_obs 1.235
_refine_ls_hydrogen_treatment refall
_refine_ls_matrix_type full
_refine_ls_number_parameters 88
_refine_ls_number_reflns 750
_refine_ls_number_restraints 0
_refine_ls_restrained_S_all 1.110
_refine_ls_restrained_S_obs 1.176
_refine_ls_R_factor_all 0.0704
_refine_ls_R_factor_obs 0.0652
_refine_ls_shift/esd_max 0.004
_refine_ls_shift/esd_mean 0.002
_refine_ls_structure_factor_coef Fsqd
_refine_ls_weighting_scheme
;calc w = 1/[\s^2^(F~o~^2^)+(0.0406P)^2^+0.0081P]
where P = (F~o~^2^+2F~c~^2^)/3
;
_refine_ls_wR_factor_all 0.1558
_refine_ls_wR_factor_obs 0.1544
_reflns_number_observed 665
_reflns_number_total 750
_reflns_observed_criterion >2sigma(I)
_cod_data_source_file ka1067.cif
_cod_data_source_block II
_cod_depositor_comments
;
The following automatic conversions were performed:
'_symmetry_cell_setting' value 'Orthorhombic' changed to 'orthorhombic'
according to '/home/saulius/struct/CIF-dictionaries/cif_core.dic'
dictionary named 'cif_core.dic' version 2.4.1 from 2010-06-29.

Automatic conversion script
Id: cif_fix_enum 1527 2010-12-29 10:47:43Z saulius 

The following automatic conversions were performed:

'_symmetry_cell_setting' value 'Orthorhombic' changed to
'orthorhombic' according to
/home/saulius/struct/CIF-dictionaries/cif_core.dic dictionary named
'cif_core.dic' version 2.4.1 from 2010-06-29.

Automatic conversion script
Id: cif_fix_values 1715 2011-07-08 13:25:40Z adriana 
;
_cod_original_cell_volume 758.4(2)
_cod_database_code 2010108

loop_
_symmetry_equiv_pos_as_xyz
'x, y, z'
'-x+1/2, -y, z+1/2'
'-x, y+1/2, -z'
'x+1/2, -y+1/2, -z+1/2'
'-x, -y, -z'
'x-1/2, y, -z-1/2'
'x, -y-1/2, z'
'-x-1/2, y-1/2, z-1/2'

loop_
_atom_site_aniso_label
_atom_site_aniso_U_11
_atom_site_aniso_U_22
_atom_site_aniso_U_33
_atom_site_aniso_U_12
_atom_site_aniso_U_13
_atom_site_aniso_U_23
O1W 0.140(5) 0.076(3) 0.062(3) 0.000 -0.044(3) 0.000
O1 0.071(2) 0.0435(13) 0.0361(12) 0.0020(12) 0.0008(11) -0.0070(10)
O3 0.087(2) 0.0227(12) 0.0464(14) -0.0020(13) -0.0089(13) 0.0019(10)
C1 0.034(2) 0.032(2) 0.032(2) 0.000 -0.003(2) 0.000
C2 0.035(2) 0.0325(15) 0.0388(15) -0.0033(12) 0.0013(13) -0.0001(13)
C3 0.046(2) 0.045(2) 0.037(2) -0.003(2) -0.0001(14) 0.0086(13)
C4 0.045(3) 0.058(3) 0.030(2) 0.000 0.001(2) 0.000
C7 0.039(2) 0.034(2) 0.032(2) 0.000 -0.002(2) 0.000

loop_
_atom_site_label
_atom_site_fract_x
_atom_site_fract_y
_atom_site_fract_z
_atom_site_U_iso_or_equiv
_atom_site_thermal_displace_type
_atom_site_calc_flag
_atom_site_refinement_flags
_atom_site_occupancy
_atom_site_disorder_group
_atom_site_type_symbol
O1W 0.8192(10) 1.2500 0.1923(5) 0.093(2) Uani d S 1 . O
O1 0.8952(4) 0.8649(2) 0.4839(2) 0.0503(8) Uani d . 1 . O
O3 0.8957(4) 1.0032(2) 0.3005(2) 0.0519(8) Uani d . 1 . O
C1 0.8946(6) 0.7500 0.3046(3) 0.0325(9) Uani d S 1 . C
C2 0.8937(4) 0.8777(3) 0.2437(3) 0.0355(8) Uani d . 1 . C
C3 0.8906(5) 0.8770(3) 0.1274(2) 0.0426(8) Uani d . 1 . C
C4 0.8877(7) 0.7500 0.0707(4) 0.0446(12) Uani d S 1 . C
C7 0.8958(6) 0.7500 0.4285(3) 0.0352(10) Uani d S 1 . C
H1W 0.816(16) 1.184(11) 0.242(9) 0.09(3) Uiso d P 0.50 . H
H2W 0.722(14) 1.2500 0.144(8) 0.13(3) Uiso d S 1 . H
H1O 0.922(19) 0.961(15) 0.428(11) 0.12(5) Uiso d P 0.50 . H
H3OA 0.856(9) 1.057(7) 0.265(5) 0.020(16) Uiso d P 0.50 . H
H3OB 0.864(13) 0.982(10) 0.387(9) 0.06(3) Uiso d P 0.50 . H
H3 0.883(4) 0.975(4) 0.088(3) 0.048(9) Uiso d . 1 . H
H4 0.871(9) 0.7500 -0.015(5) 0.08(2) Uiso d S 1 . H

loop_
_atom_type_symbol
_atom_type_description
_atom_type_scat_dispersion_real
_atom_type_scat_dispersion_imag
_atom_type_scat_source
C C 0.0181 0.0091 'International Tables Vol C Tables 4.2.6.8 and 6.1.1.4'
H H 0.0000 0.0000 'International Tables Vol C Tables 4.2.6.8 and 6.1.1.4'
O O 0.0492 0.0322 'International Tables Vol C Tables 4.2.6.8 and 6.1.1.4'

loop_
_geom_angle_atom_site_label_1
_geom_angle_atom_site_label_2
_geom_angle_atom_site_label_3
_geom_angle_site_symmetry_1
_geom_angle_site_symmetry_3
_geom_angle
_geom_angle_publ_flag
C2 C1 C2 7_575 . 117.9(4) yes
C2 C1 C7 7_575 . 121.1(2) no
C2 C1 C7 . . 121.1(2) yes
O3 C2 C3 . . 120.0(3) yes
O3 C2 C1 . . 119.2(3) yes
C3 C2 C1 . . 120.8(3) yes
C4 C3 C2 . . 119.7(3) yes
C3 C4 C3 . 7_575 121.2(4) yes
O1 C7 O1 . 7_575 117.3(4) yes
O1 C7 C1 . . 121.3(2) yes
C4 C3 H3 . . 123.7(18) no
C2 C3 H3 . . 116.5(18) no
C3 C4 H4 . . 119.3(3) no
C3 C4 H4 7_575 . 119.3(3) no
O1 C7 C1 7_575 . 121.3(2) no
C7 O1 H1O . . 112.(6) yes
C2 O3 H3OA . . 108.(5) yes
C2 O3 H3OB . . 108.(5) yes
H3OA O3 H3OB . . 129.(7) no
H1W O1W H2W . . 116.(8) yes

loop_
_geom_bond_atom_site_label_1
_geom_bond_atom_site_label_2
_geom_bond_site_symmetry_2
_geom_bond_distance
_geom_bond_publ_flag
C1 C2 . 1.403(3) yes
C1 C7 . 1.473(5) yes
C2 C3 . 1.384(4) yes
C3 C4 . 1.372(4) yes
O1 C7 . 1.267(3) yes
O3 C2 . 1.361(3) yes
O1 H1O . 1.14(14) yes
O3 H3OA . 0.71(7) yes
O3 H3OB . 1.06(10) yes
O1W H1W . 0.85(10) yes
O1W H2W . 0.88(10) yes
C3 H3 . 1.03(3) no
C4 H4 . 1.02(6) no
C1 C2 7_575 1.403(3) no
C4 C3 7_575 1.372(4) no
C7 O1 7_575 1.267(3) no
